data_7241496
loop_
_publ_author_name
'Xu, Kailin'
'Qian, Menglin'
'Leng, Jiewu'
'Bai, Jie'
'Li, Qinglan'
'Liu, Zihong'
'Zhong, Shijuan'
'Zhao, Suqing'

_publ_section_title
;
 Direct salinization of trelagliptin from solid forms by mechanochemistry
 and its mechanism of salt formation
;
_journal_name_full CrystEngComm
_journal_paper_doi 10.1039/D0CE00984A
_journal_year 2020
_chemical_absolute_configuration rmad
_chemical_formula_moiety 'C18 H20 F N5 O2, C2 H6 O'
_chemical_formula_sum 'C20 H26 F N5 O3'
_chemical_formula_weight 403.46
_space_group_crystal_system monoclinic
_space_group_IT_number 4
_space_group_name_Hall 'P 2yb'
_space_group_name_H-M_alt 'P 1 21 1'
_atom_sites_solution_hydrogens mixed
_audit_block_doi 10.5517/ccdc.csd.cc259y2j
_audit_creation_date 2020-09-09
_audit_creation_method
;
Olex2 1.2
(compiled 2018.05.29 svn.r3508 for OlexSys, GUI svn.r5506)
;
_audit_update_record
;
2020-09-12 deposited with the CCDC.	2020-10-30 downloaded from the CCDC.
;
_cell_angle_alpha 90
_cell_angle_beta 96.7230(10)
_cell_angle_gamma 90
_cell_formula_units_Z 2
_cell_length_a 7.1053(2)
_cell_length_b 7.9388(3)
_cell_length_c 18.2289(6)
_cell_measurement_reflns_used 9993
_cell_measurement_temperature 240(2)
_cell_measurement_theta_max 72.04
_cell_measurement_theta_min 7.49
_cell_volume 1021.18(6)
_computing_cell_refinement 'SAINT v8.37A (Bruker, 2015)'
_computing_data_reduction 'SAINT v8.37A (Bruker, 2015)'
_computing_molecular_graphics 'Olex2 (Dolomanov et al., 2009)'
_computing_publication_material 'Olex2 (Dolomanov et al., 2009)'
_computing_structure_refinement 'ShelXL (Sheldrick, 2015)'
_computing_structure_solution 'ShelXT (Sheldrick, 2015)'
_diffrn_ambient_temperature 240.15
_diffrn_measured_fraction_theta_full 0.984
_diffrn_measured_fraction_theta_max 0.984
_diffrn_measurement_device_type 'Bruker APEX-II CCD'
_diffrn_measurement_method '\f and \w scans'
_diffrn_radiation_type CuK\a
_diffrn_radiation_wavelength 1.54184
_diffrn_reflns_av_R_equivalents 0.0306
_diffrn_reflns_av_unetI/netI 0.0223
_diffrn_reflns_Laue_measured_fraction_full 0.984
_diffrn_reflns_Laue_measured_fraction_max 0.984
_diffrn_reflns_limit_h_max 8
_diffrn_reflns_limit_h_min -8
_diffrn_reflns_limit_k_max 8
_diffrn_reflns_limit_k_min -9
_diffrn_reflns_limit_l_max 22
_diffrn_reflns_limit_l_min -22
_diffrn_reflns_number 18454
_diffrn_reflns_point_group_measured_fraction_full 0.964
_diffrn_reflns_point_group_measured_fraction_max 0.959
_diffrn_reflns_theta_full 67.684
_diffrn_reflns_theta_max 72.144
_diffrn_reflns_theta_min 7.494
_exptl_absorpt_coefficient_mu 0.801
_exptl_absorpt_correction_T_max 0.7536
_exptl_absorpt_correction_T_min 0.6470
_exptl_absorpt_correction_type multi-scan
_exptl_absorpt_process_details
;
SADABS-2016/2 (Bruker,2016/2) was used for absorption correction.
wR2(int) was 0.1470 before and 0.0871 after correction.
The Ratio of minimum to maximum transmission is 0.8585.
The \l/2 correction factor is Not present.
;
_exptl_crystal_colour colourless
_exptl_crystal_colour_primary colourless
_exptl_crystal_density_diffrn 1.312
_exptl_crystal_density_method 'not measured'
_exptl_crystal_description needle
_exptl_crystal_F_000 428
_exptl_crystal_size_max 0.31
_exptl_crystal_size_mid 0.14
_exptl_crystal_size_min 0.11
_refine_diff_density_max 0.185
_refine_diff_density_min -0.193
_refine_diff_density_rms 0.031
_refine_ls_abs_structure_details
;
 Refined as an inversion twin.
;
_refine_ls_abs_structure_Flack 0.1(2)
_refine_ls_extinction_method none
_refine_ls_goodness_of_fit_ref 1.044
_refine_ls_hydrogen_treatment mixed
_refine_ls_matrix_type full
_refine_ls_number_parameters 274
_refine_ls_number_reflns 3852
_refine_ls_number_restraints 1
_refine_ls_restrained_S_all 1.044
_refine_ls_R_factor_all 0.0363
_refine_ls_R_factor_gt 0.0340
_refine_ls_shift/su_max 0.000
_refine_ls_shift/su_mean 0.000
_refine_ls_structure_factor_coef Fsqd
_refine_ls_weighting_details 'w=1/[\s^2^(Fo^2^)+(0.0458P)^2^+0.2231P] where P=(Fo^2^+2Fc^2^)/3'
_refine_ls_weighting_scheme calc
_refine_ls_wR_factor_gt 0.0879
_refine_ls_wR_factor_ref 0.0908
_reflns_Friedel_coverage 0.812
_reflns_Friedel_fraction_full 0.940
_reflns_Friedel_fraction_max 0.930
_reflns_number_gt 3665
_reflns_number_total 3852
_reflns_threshold_expression 'I > 2\s(I)'
_cod_data_source_file d0ce00984a3.cif
_cod_data_source_block cu_lsyichun_0m
_cod_database_code 7241496
_shelx_shelxl_version_number 2018/3
_shelx_space_group_comment
;
The symmetry employed for this shelxl refinement is uniquely defined
by the following loop, which should always be used as a source of
symmetry information in preference to the above space-group names.
They are only intended as comments.
;
_olex2_refinement_description
;
1. Twinned data refinement
 Scales: 0.9(2)
 0.1(2)
2. Fixed Uiso
 At 1.2 times of:
  All C(H) groups, All C(H,H) groups
 At 1.5 times of:
  All C(H,H,H) groups, All O(H) groups
3.a Ternary CH refined with riding coordinates:
 C2(H2)
3.b Secondary CH2 refined with riding coordinates:
 C1(H1C,H1D), C11(H11A,H11B), C3(H3A,H3B), C5(H5A,H5B), C4(H4A,H4B), C19(H19A,
 H19B)
3.c Aromatic/amide H refined with riding coordinates:
 C13(H13), C7(H7), C16(H16), C15(H15)
3.d Idealised Me refined as rotating group:
 C10(H10A,H10B,H10C), C20(H20A,H20B,H20C)
3.e Idealised tetrahedral OH refined as rotating group:
 O3(H3)
;
_olex2_submission_special_instructions 'No special instructions were received'

loop_
_space_group_symop_operation_xyz
'x, y, z'
'-x, y+1/2, -z'

loop_
_atom_site_label
_atom_site_type_symbol
_atom_site_fract_x
_atom_site_fract_y
_atom_site_fract_z
_atom_site_U_iso_or_equiv
_atom_site_adp_type
_atom_site_occupancy
_atom_site_site_symmetry_order
_atom_site_calc_flag
_atom_site_refinement_flags_posn
_atom_site_refinement_flags_adp
_atom_site_refinement_flags_occupancy
_atom_site_disorder_assembly
_atom_site_disorder_group
F1 F -0.2821(2) -0.1013(2) 0.50678(9) 0.0554(4) Uani 1 1 d . . . . .
O2 O 0.4642(3) -0.0202(3) 0.62840(10) 0.0497(5) Uani 1 1 d . . . . .
O1 O 0.3329(3) -0.3980(2) 0.80144(12) 0.0527(5) Uani 1 1 d . . . . .
N2 N 0.0090(3) 0.1327(2) 0.77755(10) 0.0330(4) Uani 1 1 d . . . . .
N1 N 0.0385(3) 0.5068(3) 0.90660(12) 0.0413(5) Uani 1 1 d . . . . .
N5 N 0.0396(4) 0.6387(3) 0.63838(15) 0.0579(6) Uani 1 1 d . . . . .
N4 N 0.2463(2) 0.0542(2) 0.70468(10) 0.0296(4) Uani 1 1 d . . . . .
N3 N 0.4111(3) -0.2027(2) 0.71968(11) 0.0340(4) Uani 1 1 d . . . . .
C1 C 0.0909(3) 0.2476(3) 0.83693(12) 0.0331(5) Uani 1 1 d . . . . .
H1C H 0.213847 0.289173 0.825244 0.040 Uiso 1 1 calc R . . . .
H1D H 0.111912 0.185590 0.883650 0.040 Uiso 1 1 calc R . . . .
C6 C 0.1397(3) 0.0095(3) 0.76099(11) 0.0303(4) Uani 1 1 d . . . . .
C9 C 0.3793(3) -0.0544(3) 0.68042(12) 0.0328(5) Uani 1 1 d . . . . .
C13 C -0.0520(3) 0.0477(3) 0.58328(13) 0.0353(5) Uani 1 1 d . . . . .
H13 H 0.010372 -0.054010 0.596863 0.042 Uiso 1 1 calc R . . . .
C7 C 0.1647(3) -0.1409(3) 0.79418(13) 0.0378(5) Uani 1 1 d . . . . .
H7 H 0.090014 -0.169946 0.831538 0.045 Uiso 1 1 calc R . . . .
C11 C 0.2041(3) 0.2090(3) 0.66237(12) 0.0327(4) Uani 1 1 d . . . . .
H11A H 0.307722 0.231741 0.632677 0.039 Uiso 1 1 calc R . . . .
H11B H 0.198095 0.303209 0.696775 0.039 Uiso 1 1 calc R . . . .
C2 C -0.0400(3) 0.3964(3) 0.84558(13) 0.0353(5) Uani 1 1 d . . . . .
H2 H -0.052060 0.462544 0.799235 0.042 Uiso 1 1 calc R . . . .
C12 C 0.0195(3) 0.2003(3) 0.61176(11) 0.0295(4) Uani 1 1 d . . . . .
C17 C -0.0788(3) 0.3476(3) 0.58972(12) 0.0336(5) Uani 1 1 d . . . . .
C8 C 0.3030(3) -0.2583(3) 0.77390(13) 0.0369(5) Uani 1 1 d . . . . .
C18 C -0.0117(3) 0.5088(3) 0.61724(13) 0.0398(5) Uani 1 1 d . . . . .
C14 C -0.2163(3) 0.0484(3) 0.53468(13) 0.0398(5) Uani 1 1 d . . . . .
C16 C -0.2444(3) 0.3424(3) 0.54027(14) 0.0428(6) Uani 1 1 d . . . . .
H16 H -0.308608 0.442918 0.526112 0.051 Uiso 1 1 calc R . . . .
C15 C -0.3138(3) 0.1919(4) 0.51231(14) 0.0452(6) Uani 1 1 d . . . . .
H15 H -0.424781 0.187080 0.478818 0.054 Uiso 1 1 calc R . . . .
C3 C -0.2351(4) 0.3338(4) 0.85838(16) 0.0473(6) Uani 1 1 d . . . . .
H3A H -0.228080 0.279805 0.906973 0.057 Uiso 1 1 calc R . . . .
H3B H -0.322017 0.429671 0.858136 0.057 Uiso 1 1 calc R . . . .
C5 C -0.1735(3) 0.0640(3) 0.79426(18) 0.0478(6) Uani 1 1 d . . . . .
H5A H -0.156091 0.002331 0.841139 0.057 Uiso 1 1 calc R . . . .
H5B H -0.223972 -0.014271 0.755243 0.057 Uiso 1 1 calc R . . . .
C4 C -0.3113(4) 0.2090(4) 0.79938(19) 0.0554(7) Uani 1 1 d . . . . .
H4A H -0.332922 0.266496 0.751564 0.066 Uiso 1 1 calc R . . . .
H4B H -0.433132 0.164697 0.811016 0.066 Uiso 1 1 calc R . . . .
C10 C 0.5525(4) -0.3190(4) 0.69615(17) 0.0484(6) Uani 1 1 d . . . . .
H10A H 0.488879 -0.414261 0.670826 0.073 Uiso 1 1 calc GR . . . .
H10B H 0.634169 -0.358459 0.739076 0.073 Uiso 1 1 calc GR . . . .
H10C H 0.628089 -0.261174 0.662969 0.073 Uiso 1 1 calc GR . . . .
O3 O 0.1511(3) 0.2907(3) 1.04695(12) 0.0620(6) Uani 1 1 d . . . . .
H3 H 0.093963 0.208638 1.061870 0.093 Uiso 1 1 calc GR . . . .
C19 C 0.3453(5) 0.2704(5) 1.0664(2) 0.0733(10) Uani 1 1 d . . . . .
H19A H 0.382802 0.158330 1.050868 0.088 Uiso 1 1 calc R . . . .
H19B H 0.372989 0.276567 1.120291 0.088 Uiso 1 1 calc R . . . .
C20 C 0.4569(6) 0.3966(6) 1.0334(3) 0.0916(14) Uani 1 1 d . . . . .
H20A H 0.588687 0.386665 1.053888 0.137 Uiso 1 1 calc GR . . . .
H20B H 0.410524 0.507955 1.043745 0.137 Uiso 1 1 calc GR . . . .
H20C H 0.446100 0.379436 0.980342 0.137 Uiso 1 1 calc GR . . . .
H1A H 0.149(4) 0.542(4) 0.8971(17) 0.047(8) Uiso 1 1 d . . . . .
H1B H 0.056(5) 0.442(5) 0.9517(19) 0.059(9) Uiso 1 1 d . . . . .

loop_
_atom_site_aniso_label
_atom_site_aniso_U_11
_atom_site_aniso_U_22
_atom_site_aniso_U_33
_atom_site_aniso_U_23
_atom_site_aniso_U_13
_atom_site_aniso_U_12
F1 0.0487(8) 0.0532(10) 0.0633(10) -0.0221(8) 0.0023(7) -0.0132(7)
O2 0.0508(10) 0.0529(12) 0.0492(10) 0.0091(9) 0.0211(8) 0.0064(9)
O1 0.0534(11) 0.0343(10) 0.0719(13) 0.0185(9) 0.0132(10) 0.0092(8)
N2 0.0286(9) 0.0308(10) 0.0393(10) -0.0036(7) 0.0025(7) 0.0016(7)
N1 0.0477(12) 0.0357(12) 0.0408(11) -0.0058(9) 0.0062(9) 0.0017(9)
N5 0.0680(16) 0.0340(13) 0.0688(16) -0.0011(11) -0.0038(13) 0.0013(11)
N4 0.0290(8) 0.0246(9) 0.0349(9) 0.0038(7) 0.0020(7) 0.0006(7)
N3 0.0314(9) 0.0287(10) 0.0419(10) -0.0006(8) 0.0042(7) 0.0036(8)
C1 0.0326(10) 0.0315(12) 0.0352(11) -0.0011(9) 0.0034(8) 0.0008(8)
C6 0.0281(10) 0.0301(11) 0.0319(10) -0.0008(9) -0.0002(8) -0.0006(8)
C9 0.0302(10) 0.0317(12) 0.0361(11) -0.0004(9) 0.0031(9) -0.0010(8)
C13 0.0348(11) 0.0311(12) 0.0399(11) 0.0003(9) 0.0047(9) 0.0003(9)
C7 0.0389(11) 0.0346(13) 0.0412(12) 0.0068(10) 0.0100(9) 0.0038(10)
C11 0.0333(10) 0.0262(11) 0.0381(11) 0.0047(9) 0.0016(8) -0.0011(9)
C2 0.0403(12) 0.0313(12) 0.0347(11) -0.0020(9) 0.0058(9) 0.0039(9)
C12 0.0301(10) 0.0298(11) 0.0288(9) 0.0027(8) 0.0052(8) -0.0002(8)
C17 0.0349(11) 0.0316(12) 0.0349(11) 0.0046(9) 0.0061(9) 0.0024(9)
C8 0.0365(12) 0.0298(12) 0.0437(12) 0.0046(9) 0.0014(9) 0.0004(9)
C18 0.0427(12) 0.0317(14) 0.0443(12) 0.0049(10) 0.0022(10) 0.0066(10)
C14 0.0366(12) 0.0442(14) 0.0390(12) -0.0100(10) 0.0064(9) -0.0102(10)
C16 0.0377(12) 0.0452(15) 0.0445(13) 0.0079(11) 0.0004(10) 0.0080(11)
C15 0.0342(12) 0.0583(17) 0.0411(13) 0.0009(12) -0.0038(10) -0.0011(12)
C3 0.0385(12) 0.0451(15) 0.0597(15) -0.0084(12) 0.0119(11) 0.0070(11)
C5 0.0311(12) 0.0419(15) 0.0712(17) -0.0130(12) 0.0093(11) -0.0048(10)
C4 0.0290(12) 0.0555(18) 0.0813(19) -0.0190(15) 0.0049(12) 0.0036(12)
C10 0.0451(14) 0.0398(15) 0.0614(16) -0.0003(12) 0.0113(12) 0.0129(12)
O3 0.0612(12) 0.0578(13) 0.0672(13) 0.0225(11) 0.0075(10) -0.0093(10)
C19 0.065(2) 0.066(2) 0.091(2) 0.0165(19) 0.0178(18) 0.0094(17)
C20 0.069(2) 0.102(4) 0.105(3) 0.030(3) 0.014(2) -0.011(2)

loop_
_atom_type_symbol
_atom_type_description
_atom_type_scat_dispersion_real
_atom_type_scat_dispersion_imag
_atom_type_scat_source
C C 0.0181 0.0091 'International Tables Vol C Tables 4.2.6.8 and 6.1.1.4'
F F 0.0727 0.0534 'International Tables Vol C Tables 4.2.6.8 and 6.1.1.4'
N N 0.0311 0.0180 'International Tables Vol C Tables 4.2.6.8 and 6.1.1.4'
O O 0.0492 0.0322 'International Tables Vol C Tables 4.2.6.8 and 6.1.1.4'
H H 0.0000 0.0000 'International Tables Vol C Tables 4.2.6.8 and 6.1.1.4'

loop_
_geom_angle_atom_site_label_1
_geom_angle_atom_site_label_2
_geom_angle_atom_site_label_3
_geom_angle
_geom_angle_site_symmetry_1
_geom_angle_site_symmetry_3
_geom_angle_publ_flag
C6 N2 C1 111.88(17) . . ?
C6 N2 C5 114.02(19) . . ?
C5 N2 C1 110.94(18) . . ?
C6 N4 C11 120.51(17) . . ?
C9 N4 C6 121.73(18) . . ?
C9 N4 C11 117.29(18) . . ?
C9 N3 C8 124.50(19) . . ?
C9 N3 C10 117.5(2) . . ?
C8 N3 C10 117.6(2) . . ?
N2 C1 C2 111.15(17) . . ?
N4 C6 N2 114.29(19) . . ?
C7 C6 N2 125.4(2) . . ?
C7 C6 N4 120.34(19) . . ?
O2 C9 N4 121.9(2) . . ?
O2 C9 N3 122.0(2) . . ?
N3 C9 N4 116.10(18) . . ?
C14 C13 C12 118.7(2) . . ?
C6 C7 C8 121.4(2) . . ?
N4 C11 C12 113.06(18) . . ?
N1 C2 C1 110.96(18) . . ?
N1 C2 C3 110.5(2) . . ?
C3 C2 C1 110.0(2) . . ?
C13 C12 C11 121.3(2) . . ?
C13 C12 C17 118.28(19) . . ?
C17 C12 C11 120.3(2) . . ?
C12 C17 C18 120.76(19) . . ?
C12 C17 C16 121.1(2) . . ?
C16 C17 C18 118.2(2) . . ?
O1 C8 N3 119.5(2) . . ?
O1 C8 C7 125.0(2) . . ?
N3 C8 C7 115.40(19) . . ?
N5 C18 C17 178.8(3) . . ?
F1 C14 C13 117.8(2) . . ?
F1 C14 C15 118.5(2) . . ?
C15 C14 C13 123.7(2) . . ?
C15 C16 C17 120.4(2) . . ?
C16 C15 C14 117.9(2) . . ?
C4 C3 C2 111.3(2) . . ?
N2 C5 C4 108.8(2) . . ?
C3 C4 C5 111.0(2) . . ?
O3 C19 C20 112.8(3) . . ?

loop_
_geom_bond_atom_site_label_1
_geom_bond_atom_site_label_2
_geom_bond_distance
_geom_bond_site_symmetry_2
_geom_bond_publ_flag
F1 C14 1.354(3) . ?
O2 C9 1.213(3) . ?
O1 C8 1.226(3) . ?
N2 C1 1.482(3) . ?
N2 C6 1.405(3) . ?
N2 C5 1.472(3) . ?
N1 C2 1.473(3) . ?
N5 C18 1.146(4) . ?
N4 C6 1.391(3) . ?
N4 C9 1.390(3) . ?
N4 C11 1.463(3) . ?
N3 C9 1.383(3) . ?
N3 C8 1.393(3) . ?
N3 C10 1.465(3) . ?
C1 C2 1.523(3) . ?
C6 C7 1.341(3) . ?
C13 C12 1.390(3) . ?
C13 C14 1.381(3) . ?
C7 C8 1.433(3) . ?
C11 C12 1.515(3) . ?
C2 C3 1.516(3) . ?
C12 C17 1.397(3) . ?
C17 C18 1.435(3) . ?
C17 C16 1.397(3) . ?
C14 C15 1.370(4) . ?
C16 C15 1.368(4) . ?
C3 C4 1.515(4) . ?
C5 C4 1.521(4) . ?
O3 C19 1.393(4) . ?
C19 C20 1.452(5) . ?

loop_
_geom_torsion_atom_site_label_1
_geom_torsion_atom_site_label_2
_geom_torsion_atom_site_label_3
_geom_torsion_atom_site_label_4
_geom_torsion
_geom_torsion_site_symmetry_1
_geom_torsion_site_symmetry_2
_geom_torsion_site_symmetry_3
_geom_torsion_site_symmetry_4
_geom_torsion_publ_flag
F1 C14 C15 C16 -179.2(2) . . . . ?
N2 C1 C2 N1 177.78(19) . . . . ?
N2 C1 C2 C3 55.1(3) . . . . ?
N2 C6 C7 C8 -179.5(2) . . . . ?
N2 C5 C4 C3 -58.5(3) . . . . ?
N1 C2 C3 C4 -175.4(2) . . . . ?
N4 C6 C7 C8 1.1(3) . . . . ?
N4 C11 C12 C13 -27.8(3) . . . . ?
N4 C11 C12 C17 155.32(19) . . . . ?
C1 N2 C6 N4 -91.9(2) . . . . ?
C1 N2 C6 C7 88.7(3) . . . . ?
C1 N2 C5 C4 61.3(3) . . . . ?
C1 C2 C3 C4 -52.5(3) . . . . ?
C6 N2 C1 C2 170.79(18) . . . . ?
C6 N2 C5 C4 -171.3(2) . . . . ?
C6 N4 C9 O2 175.4(2) . . . . ?
C6 N4 C9 N3 -5.4(3) . . . . ?
C6 N4 C11 C12 -70.2(2) . . . . ?
C6 C7 C8 O1 -179.6(2) . . . . ?
C6 C7 C8 N3 1.9(3) . . . . ?
C9 N4 C6 N2 -178.72(18) . . . . ?
C9 N4 C6 C7 0.7(3) . . . . ?
C9 N4 C11 C12 102.1(2) . . . . ?
C9 N3 C8 O1 174.2(2) . . . . ?
C9 N3 C8 C7 -7.2(3) . . . . ?
C13 C12 C17 C18 -179.9(2) . . . . ?
C13 C12 C17 C16 -0.1(3) . . . . ?
C13 C14 C15 C16 -0.4(4) . . . . ?
C11 N4 C6 N2 -6.8(3) . . . . ?
C11 N4 C6 C7 172.7(2) . . . . ?
C11 N4 C9 O2 3.2(3) . . . . ?
C11 N4 C9 N3 -177.61(18) . . . . ?
C11 C12 C17 C18 -2.9(3) . . . . ?
C11 C12 C17 C16 176.9(2) . . . . ?
C2 C3 C4 C5 55.1(3) . . . . ?
C12 C13 C14 F1 179.1(2) . . . . ?
C12 C13 C14 C15 0.3(4) . . . . ?
C12 C17 C16 C15 0.0(4) . . . . ?
C17 C16 C15 C14 0.3(4) . . . . ?
C8 N3 C9 O2 -171.9(2) . . . . ?
C8 N3 C9 N4 8.9(3) . . . . ?
C18 C17 C16 C15 179.8(2) . . . . ?
C14 C13 C12 C11 -176.98(19) . . . . ?
C14 C13 C12 C17 0.0(3) . . . . ?
C5 N2 C1 C2 -60.7(2) . . . . ?
C5 N2 C6 N4 141.2(2) . . . . ?
C5 N2 C6 C7 -38.2(3) . . . . ?
C10 N3 C9 O2 0.0(3) . . . . ?
C10 N3 C9 N4 -179.2(2) . . . . ?
C10 N3 C8 O1 2.3(3) . . . . ?
C10 N3 C8 C7 -179.1(2) . . . . ?

loop_
_twin_individual_id
_twin_individual_mass_fraction_refined
1 0.9(2)
2 0.1(2)
